data_4518624
loop_
_publ_author_name
'Huang, Jingjun'
'Isaac, Matthew'
'Watt, Ryan'
'Becica, Joseph'
'Dennis, Emma'
'Saidaminov, Makhsud I.'
'Sabbers, William A.'
'Leitch, David C.'

_publ_section_title
;
 DMPDAB--Pd--MAH: A Versatile Pd(0) Source for Precatalyst Formation,
 Reaction Screening, and Preparative-Scale Synthesis
;
_journal_name_full 'ACS Catalysis'
_journal_page_first 5636
_journal_page_last 5646
_journal_paper_doi 10.1021/acscatal.1c00288
_journal_year 2021
_chemical_formula_moiety 'C43 H34 O4 P2 Pd, C0.5 H Cl'
_chemical_formula_sum 'C43.5 H35 Cl O4 P2 Pd'
_chemical_formula_weight 825.50
_space_group_crystal_system monoclinic
_space_group_IT_number 15
_space_group_name_Hall '-C 2yc'
_space_group_name_H-M_alt 'C 1 2/c 1'
_atom_sites_solution_hydrogens geom
_atom_sites_solution_primary iterative
_audit_creation_date 2020-12-03
_audit_creation_method
;
Olex2 1.2
(compiled 2018.05.29 svn.r3508 for OlexSys, GUI svn.r5506)
;
_cell_angle_alpha 90
_cell_angle_beta 111.779(2)
_cell_angle_gamma 90
_cell_formula_units_Z 8
_cell_length_a 24.7326(18)
_cell_length_b 13.2010(8)
_cell_length_c 23.4604(17)
_cell_measurement_reflns_used 5213
_cell_measurement_temperature 100(2)
_cell_measurement_theta_max 27.819
_cell_measurement_theta_min 2.33
_cell_volume 7113.0(9)
_computing_cell_refinement 'SAINT v8.34A (Bruker, 2013)'
_computing_data_reduction 'SAINT v8.34A (Bruker, 2013)'
_computing_molecular_graphics 'Olex2 (Dolomanov et al., 2009)'
_computing_publication_material 'Olex2 (Dolomanov et al., 2009)'
_computing_structure_refinement 'XL (Sheldrick, 2008)'
_computing_structure_solution 'olex2.solve (Bourhis et al., 2015)'
_diffrn_ambient_temperature 99.99
_diffrn_measured_fraction_theta_full 0.999
_diffrn_measured_fraction_theta_max 0.994
_diffrn_measurement_device_type 'Bruker APEX-II CCD'
_diffrn_measurement_method '\f and \w scans'
_diffrn_radiation_type MoK\a
_diffrn_radiation_wavelength 0.71073
_diffrn_reflns_av_R_equivalents 0.0645
_diffrn_reflns_av_unetI/netI 0.0608
_diffrn_reflns_Laue_measured_fraction_full 0.999
_diffrn_reflns_Laue_measured_fraction_max 0.994
_diffrn_reflns_limit_h_max 32
_diffrn_reflns_limit_h_min -32
_diffrn_reflns_limit_k_max 8
_diffrn_reflns_limit_k_min -17
_diffrn_reflns_limit_l_max 30
_diffrn_reflns_limit_l_min -30
_diffrn_reflns_number 34983
_diffrn_reflns_point_group_measured_fraction_full 0.999
_diffrn_reflns_point_group_measured_fraction_max 0.994
_diffrn_reflns_theta_full 25.242
_diffrn_reflns_theta_max 27.973
_diffrn_reflns_theta_min 1.773
_diffrn_standards_number 0
_exptl_absorpt_coefficient_mu 0.732
_exptl_absorpt_correction_T_max 0.7456
_exptl_absorpt_correction_T_min 0.7068
_exptl_absorpt_correction_type none
_exptl_absorpt_process_details
'SADABS-2014/5 (Bruker,2014/5) was used for absorption correction. wR2(int) was 0.0589 before and 0.0516 after correction. The Ratio of minimum to maximum transmission is 0.9480. The \l/2 correction factor is 0.00150.'
_exptl_crystal_colour yellow
_exptl_crystal_colour_primary yellow
_exptl_crystal_density_diffrn 1.542
_exptl_crystal_description needle
_exptl_crystal_F_000 3368
_exptl_crystal_size_max 0.15
_exptl_crystal_size_mid 0.05
_exptl_crystal_size_min 0.05
_refine_diff_density_max 0.815
_refine_diff_density_min -0.848
_refine_diff_density_rms 0.100
_refine_ls_extinction_method none
_refine_ls_goodness_of_fit_ref 1.019
_refine_ls_hydrogen_treatment constr
_refine_ls_matrix_type full
_refine_ls_number_parameters 467
_refine_ls_number_reflns 8524
_refine_ls_number_restraints 0
_refine_ls_restrained_S_all 1.019
_refine_ls_R_factor_all 0.0643
_refine_ls_R_factor_gt 0.0384
_refine_ls_shift/su_max 0.001
_refine_ls_shift/su_mean 0.000
_refine_ls_structure_factor_coef Fsqd
_refine_ls_weighting_details 'w=1/[\s^2^(Fo^2^)+(0.0288P)^2^+15.3152P] where P=(Fo^2^+2Fc^2^)/3'
_refine_ls_weighting_scheme calc
_refine_ls_wR_factor_gt 0.0752
_refine_ls_wR_factor_ref 0.0830
_reflns_Friedel_coverage 0.000
_reflns_number_gt 6402
_reflns_number_total 8524
_reflns_threshold_expression 'I > 2\s(I)'
_cod_data_source_file cs1c00288_si_002.cif
_cod_data_source_block 4
_cod_original_formula_sum 'C43.50 H35 Cl O4 P2 Pd'
_cod_database_code 4518624
_shelx_shelxl_version_number 2018/3
_shelx_space_group_comment
;
The symmetry employed for this shelxl refinement is uniquely defined
by the following loop, which should always be used as a source of
symmetry information in preference to the above space-group names.
They are only intended as comments.
;
_shelx_estimated_absorpt_t_max 0.964
_shelx_estimated_absorpt_t_min 0.898
_olex2_refinement_description
;
1. Fixed Uiso
 At 1.2 times of:
  All C(H) groups, All C(H,H) groups
 At 1.5 times of:
  All C(H,H,H) groups
2. Others
 Fixed Sof: H44A(0.5) H44B(0.5)
3.a Ternary CH refined with riding coordinates:
 C1(H1), C2(H2)
3.b Secondary CH2 refined with riding coordinates:
 C44(H44A,H44B)
3.c Aromatic/amide H refined with riding coordinates:
 C33(H33), C12(H12), C16(H16), C22(H22), C6(H6), C37(H37), C10(H10), C31(H31),
 C39(H39), C24(H24), C19(H19), C32(H32), C27(H27), C8(H8), C28(H28), C9(H9),
 C26(H26), C15(H15), C13(H13), C38(H38), C18(H18), C14(H14), C25(H25), C20(H20),
  C7(H7), C21(H21)
3.d Idealised Me refined as rotating group:
 C43(H43A,H43B,H43C), C42(H42A,H42B,H42C)
;
_olex2_submission_special_instructions 'No special instructions were received'

loop_
_space_group_symop_operation_xyz
'x, y, z'
'-x, y, -z+1/2'
'x+1/2, y+1/2, z'
'-x+1/2, y+1/2, -z+1/2'
'-x, -y, -z'
'x, -y, z-1/2'
'-x+1/2, -y+1/2, -z'
'x+1/2, -y+1/2, z-1/2'

loop_
_atom_site_label
_atom_site_type_symbol
_atom_site_fract_x
_atom_site_fract_y
_atom_site_fract_z
_atom_site_U_iso_or_equiv
_atom_site_adp_type
_atom_site_occupancy
_atom_site_site_symmetry_order
_atom_site_calc_flag
_atom_site_refinement_flags_posn
_atom_site_refinement_flags_adp
_atom_site_refinement_flags_occupancy
_atom_site_disorder_assembly
_atom_site_disorder_group
Pd1 Pd 0.33665(2) 0.35157(2) 0.51203(2) 0.00969(6) Uani 1 1 d . . . . .
P1 P 0.34688(3) 0.31488(5) 0.41856(3) 0.00918(15) Uani 1 1 d . . . . .
P2 P 0.29973(3) 0.51673(5) 0.50301(3) 0.00980(15) Uani 1 1 d . . . . .
Cl1 Cl 0.52523(5) 0.69992(9) 0.81656(5) 0.0533(3) Uani 1 1 d . . . . .
O4 O 0.25202(8) 0.45326(13) 0.37525(9) 0.0099(4) Uani 1 1 d . . . . .
O2 O 0.44859(10) 0.31116(16) 0.63416(10) 0.0209(5) Uani 1 1 d . . . . .
O3 O 0.40906(11) 0.43068(17) 0.67508(10) 0.0277(6) Uani 1 1 d . . . . .
O1 O 0.46293(10) 0.16887(17) 0.58949(11) 0.0290(6) Uani 1 1 d . . . . .
C5 C 0.38870(12) 0.2013(2) 0.41702(13) 0.0118(6) Uani 1 1 d . . . . .
C30 C 0.27829(12) 0.28981(19) 0.35476(13) 0.0092(6) Uani 1 1 d . . . . .
C36 C 0.15105(13) 0.4952(2) 0.34779(13) 0.0119(6) Uani 1 1 d . . . . .
C41 C 0.20780(12) 0.49622(19) 0.39020(13) 0.0101(6) Uani 1 1 d . . . . .
C33 C 0.16830(13) 0.2674(2) 0.26101(13) 0.0133(6) Uani 1 1 d . . . . .
H33 H 0.130993 0.257874 0.229763 0.016 Uiso 1 1 calc R . . . .
C12 C 0.42851(13) 0.4630(2) 0.42287(14) 0.0131(6) Uani 1 1 d . . . . .
H12 H 0.442127 0.454279 0.466119 0.016 Uiso 1 1 calc R . . . .
C3 C 0.42882(14) 0.2258(2) 0.59660(14) 0.0160(6) Uani 1 1 d . . . . .
C16 C 0.36061(14) 0.4251(2) 0.32191(14) 0.0173(6) Uani 1 1 d . . . . .
H16 H 0.327182 0.389945 0.295555 0.021 Uiso 1 1 calc R . . . .
C40 C 0.22474(12) 0.53786(19) 0.44864(13) 0.0104(6) Uani 1 1 d . . . . .
C11 C 0.38027(13) 0.4099(2) 0.38549(13) 0.0115(6) Uani 1 1 d . . . . .
C35 C 0.13990(13) 0.4483(2) 0.28477(13) 0.0118(6) Uani 1 1 d . . . . .
C34 C 0.18074(12) 0.3574(2) 0.29497(12) 0.0112(5) Uani 1 1 d . . . . .
C17 C 0.29500(13) 0.5723(2) 0.57251(13) 0.0120(6) Uani 1 1 d . . . . .
C22 C 0.26491(14) 0.5206(2) 0.60302(14) 0.0168(6) Uani 1 1 d . . . . .
H22 H 0.250701 0.454318 0.589916 0.020 Uiso 1 1 calc R . . . .
C23 C 0.34536(13) 0.6068(2) 0.48270(13) 0.0120(6) Uani 1 1 d . . . . .
C6 C 0.38222(14) 0.1144(2) 0.44754(14) 0.0189(7) Uani 1 1 d . . . . .
H6 H 0.356232 0.115135 0.468881 0.023 Uiso 1 1 calc R . . . .
C29 C 0.23582(12) 0.36572(19) 0.34037(12) 0.0097(6) Uani 1 1 d . . . . .
C37 C 0.10889(13) 0.5405(2) 0.36534(14) 0.0144(6) Uani 1 1 d . . . . .
H37 H 0.069353 0.540412 0.337986 0.017 Uiso 1 1 calc R . . . .
C10 C 0.42728(13) 0.1978(2) 0.38613(13) 0.0136(6) Uani 1 1 d . . . . .
H10 H 0.431867 0.255676 0.364290 0.016 Uiso 1 1 calc R . . . .
C31 C 0.26454(13) 0.2028(2) 0.31891(13) 0.0128(6) Uani 1 1 d . . . . .
H31 H 0.292586 0.150329 0.326071 0.015 Uiso 1 1 calc R . . . .
C39 C 0.18127(13) 0.5849(2) 0.46382(14) 0.0138(6) Uani 1 1 d . . . . .
H39 H 0.190924 0.616477 0.502730 0.017 Uiso 1 1 calc R . . . .
C24 C 0.32606(13) 0.6661(2) 0.43009(14) 0.0152(6) Uani 1 1 d . . . . .
H24 H 0.286836 0.661028 0.402215 0.018 Uiso 1 1 calc R . . . .
C1 C 0.36492(14) 0.2258(2) 0.57366(13) 0.0154(6) Uani 1 1 d . . . . .
H1 H 0.342631 0.160737 0.565022 0.018 Uiso 1 1 calc R . . . .
C19 C 0.30956(15) 0.7094(2) 0.64487(15) 0.0211(7) Uani 1 1 d . . . . .
H19 H 0.326213 0.773390 0.660216 0.025 Uiso 1 1 calc R . . . .
C32 C 0.21007(13) 0.1920(2) 0.27269(13) 0.0148(6) Uani 1 1 d . . . . .
H32 H 0.201258 0.131961 0.248656 0.018 Uiso 1 1 calc R . . . .
C27 C 0.44032(14) 0.6835(2) 0.51154(15) 0.0190(7) Uani 1 1 d . . . . .
H27 H 0.479273 0.690286 0.539856 0.023 Uiso 1 1 calc R . . . .
C8 C 0.45180(14) 0.0251(2) 0.41751(15) 0.0212(7) Uani 1 1 d . . . . .
H8 H 0.473448 -0.034539 0.417901 0.025 Uiso 1 1 calc R . . . .
C28 C 0.40331(13) 0.6158(2) 0.52315(14) 0.0163(6) Uani 1 1 d . . . . .
H28 H 0.417241 0.574815 0.558948 0.020 Uiso 1 1 calc R . . . .
C9 C 0.45894(14) 0.1108(2) 0.38700(14) 0.0190(7) Uani 1 1 d . . . . .
H9 H 0.485673 0.110025 0.366564 0.023 Uiso 1 1 calc R . . . .
C43 C 0.07638(13) 0.4199(2) 0.25136(14) 0.0181(7) Uani 1 1 d . . . . .
H43A H 0.064902 0.369904 0.275647 0.027 Uiso 1 1 calc GR . . . .
H43B H 0.071214 0.390879 0.211215 0.027 Uiso 1 1 calc GR . . . .
H43C H 0.052068 0.480495 0.245668 0.027 Uiso 1 1 calc GR . . . .
C4 C 0.40081(14) 0.3604(2) 0.64113(13) 0.0178(6) Uani 1 1 d . . . . .
C26 C 0.42081(15) 0.7422(2) 0.45843(16) 0.0218(7) Uani 1 1 d . . . . .
H26 H 0.446503 0.788135 0.450092 0.026 Uiso 1 1 calc R . . . .
C15 C 0.38958(14) 0.4912(2) 0.29726(15) 0.0198(7) Uani 1 1 d . . . . .
H15 H 0.375984 0.500713 0.254077 0.024 Uiso 1 1 calc R . . . .
C42 C 0.15763(14) 0.5279(2) 0.24613(14) 0.0176(7) Uani 1 1 d . . . . .
H42A H 0.133840 0.588983 0.241503 0.026 Uiso 1 1 calc GR . . . .
H42B H 0.151404 0.499724 0.205537 0.026 Uiso 1 1 calc GR . . . .
H42C H 0.198834 0.545286 0.266983 0.026 Uiso 1 1 calc GR . . . .
C2 C 0.34771(14) 0.3079(2) 0.60222(13) 0.0148(6) Uani 1 1 d . . . . .
H2 H 0.313530 0.301659 0.615025 0.018 Uiso 1 1 calc R . . . .
C13 C 0.45728(14) 0.5293(2) 0.39759(15) 0.0178(7) Uani 1 1 d . . . . .
H13 H 0.490475 0.565358 0.423720 0.021 Uiso 1 1 calc R . . . .
C38 C 0.12418(13) 0.5857(2) 0.42245(14) 0.0156(6) Uani 1 1 d . . . . .
H38 H 0.095040 0.617761 0.433427 0.019 Uiso 1 1 calc R . . . .
C18 C 0.31772(14) 0.6677(2) 0.59448(14) 0.0167(6) Uani 1 1 d . . . . .
H18 H 0.338918 0.704229 0.574712 0.020 Uiso 1 1 calc R . . . .
C14 C 0.43797(14) 0.5431(2) 0.33482(15) 0.0183(7) Uani 1 1 d . . . . .
H14 H 0.457889 0.588089 0.317714 0.022 Uiso 1 1 calc R . . . .
C25 C 0.36404(14) 0.7331(2) 0.41805(15) 0.0197(7) Uani 1 1 d . . . . .
H25 H 0.350665 0.772870 0.381704 0.024 Uiso 1 1 calc R . . . .
C20 C 0.27759(14) 0.6589(2) 0.67275(14) 0.0211(7) Uani 1 1 d . . . . .
H20 H 0.270715 0.689092 0.706204 0.025 Uiso 1 1 calc R . . . .
C7 C 0.41312(16) 0.0268(2) 0.44729(15) 0.0244(8) Uani 1 1 d . . . . .
H7 H 0.407592 -0.032236 0.467683 0.029 Uiso 1 1 calc R . . . .
C21 C 0.25528(15) 0.5635(2) 0.65193(15) 0.0217(7) Uani 1 1 d . . . . .
H21 H 0.233453 0.527957 0.671372 0.026 Uiso 1 1 calc R . . . .
C44 C 0.500000 0.6293(4) 0.750000 0.0495(18) Uani 1 2 d S T P . .
H44A H 0.531884 0.585041 0.748873 0.059 Uiso 0.5 1 calc R . . . .
H44B H 0.468116 0.585040 0.751126 0.059 Uiso 0.5 1 calc R . . . .

loop_
_atom_site_aniso_label
_atom_site_aniso_U_11
_atom_site_aniso_U_22
_atom_site_aniso_U_33
_atom_site_aniso_U_23
_atom_site_aniso_U_13
_atom_site_aniso_U_12
Pd1 0.01143(11) 0.00867(10) 0.00997(10) 0.00092(9) 0.00512(8) 0.00134(9)
P1 0.0103(4) 0.0087(3) 0.0090(4) 0.0000(3) 0.0041(3) 0.0015(3)
P2 0.0109(4) 0.0092(3) 0.0097(4) -0.0001(3) 0.0043(3) 0.0009(3)
Cl1 0.0452(7) 0.0744(8) 0.0327(6) -0.0160(5) 0.0055(5) 0.0028(6)
O4 0.0080(10) 0.0090(9) 0.0121(10) -0.0014(8) 0.0031(8) 0.0011(8)
O2 0.0170(12) 0.0229(11) 0.0208(12) -0.0030(9) 0.0046(10) 0.0011(10)
O3 0.0319(15) 0.0303(13) 0.0188(12) -0.0093(10) 0.0070(11) 0.0011(11)
O1 0.0243(13) 0.0280(13) 0.0334(14) 0.0006(11) 0.0092(12) 0.0125(11)
C5 0.0084(14) 0.0112(13) 0.0121(14) -0.0023(11) -0.0006(12) 0.0026(11)
C30 0.0103(15) 0.0100(13) 0.0097(14) 0.0017(11) 0.0065(12) 0.0011(11)
C36 0.0131(15) 0.0100(13) 0.0138(15) 0.0023(11) 0.0062(13) -0.0012(11)
C41 0.0116(15) 0.0068(12) 0.0138(14) 0.0017(11) 0.0070(12) 0.0014(11)
C33 0.0109(15) 0.0174(14) 0.0104(14) -0.0003(12) 0.0027(12) -0.0039(12)
C12 0.0152(16) 0.0125(13) 0.0120(14) 0.0001(11) 0.0054(13) 0.0028(12)
C3 0.0205(17) 0.0139(14) 0.0141(15) 0.0025(12) 0.0072(14) 0.0028(13)
C16 0.0121(16) 0.0237(16) 0.0136(15) 0.0035(12) 0.0019(13) -0.0028(13)
C40 0.0110(15) 0.0083(13) 0.0117(14) 0.0027(11) 0.0040(12) 0.0011(11)
C11 0.0116(15) 0.0095(13) 0.0133(15) -0.0003(11) 0.0045(12) 0.0022(11)
C35 0.0100(14) 0.0133(14) 0.0117(14) 0.0034(11) 0.0037(12) 0.0020(11)
C34 0.0124(14) 0.0138(13) 0.0085(13) 0.0004(11) 0.0052(11) -0.0031(12)
C17 0.0122(15) 0.0132(13) 0.0096(14) 0.0002(11) 0.0030(12) 0.0050(11)
C22 0.0214(17) 0.0140(14) 0.0172(16) 0.0021(12) 0.0097(14) 0.0032(13)
C23 0.0116(15) 0.0094(12) 0.0175(15) -0.0033(11) 0.0082(13) -0.0007(11)
C6 0.0248(18) 0.0157(14) 0.0189(16) 0.0019(12) 0.0113(15) 0.0075(13)
C29 0.0112(14) 0.0098(13) 0.0087(13) 0.0003(10) 0.0044(11) -0.0016(11)
C37 0.0102(15) 0.0160(14) 0.0171(16) 0.0035(12) 0.0053(13) 0.0000(12)
C10 0.0103(15) 0.0131(14) 0.0150(15) -0.0033(12) 0.0018(13) 0.0006(12)
C31 0.0152(16) 0.0098(13) 0.0158(15) 0.0006(11) 0.0086(13) 0.0004(11)
C39 0.0163(16) 0.0126(14) 0.0140(15) 0.0004(11) 0.0073(13) 0.0023(12)
C24 0.0121(15) 0.0148(15) 0.0178(16) 0.0018(12) 0.0045(13) 0.0010(12)
C1 0.0197(17) 0.0124(14) 0.0158(15) 0.0050(12) 0.0087(14) 0.0009(12)
C19 0.0218(18) 0.0166(15) 0.0222(17) -0.0067(13) 0.0052(15) 0.0048(13)
C32 0.0194(17) 0.0126(13) 0.0138(15) -0.0034(12) 0.0079(13) -0.0042(12)
C27 0.0123(16) 0.0174(14) 0.0272(18) -0.0075(13) 0.0072(14) -0.0012(13)
C8 0.0198(18) 0.0175(15) 0.0205(17) -0.0054(13) 0.0006(14) 0.0085(13)
C28 0.0153(16) 0.0169(14) 0.0164(16) -0.0013(12) 0.0054(13) 0.0055(12)
C9 0.0126(16) 0.0236(16) 0.0196(17) -0.0102(13) 0.0045(14) 0.0012(13)
C43 0.0120(16) 0.0250(16) 0.0146(16) -0.0009(13) 0.0019(13) -0.0012(13)
C4 0.0214(17) 0.0223(15) 0.0120(15) 0.0049(13) 0.0088(13) 0.0039(14)
C26 0.0241(19) 0.0126(14) 0.037(2) -0.0029(14) 0.0202(17) -0.0020(13)
C15 0.0161(17) 0.0269(17) 0.0159(16) 0.0079(13) 0.0056(14) 0.0020(14)
C42 0.0191(17) 0.0204(15) 0.0137(15) 0.0051(12) 0.0065(14) 0.0010(13)
C2 0.0171(16) 0.0175(14) 0.0125(15) 0.0037(12) 0.0088(13) 0.0021(13)
C13 0.0156(17) 0.0154(15) 0.0220(17) -0.0030(13) 0.0066(14) -0.0033(13)
C38 0.0139(16) 0.0172(15) 0.0190(16) 0.0007(12) 0.0100(14) 0.0046(12)
C18 0.0191(17) 0.0148(15) 0.0169(15) -0.0005(12) 0.0075(14) 0.0009(12)
C14 0.0167(17) 0.0148(14) 0.0254(18) 0.0060(13) 0.0102(15) 0.0012(13)
C25 0.0209(18) 0.0176(15) 0.0243(18) 0.0056(13) 0.0126(15) 0.0005(13)
C20 0.0278(18) 0.0234(16) 0.0116(15) 0.0004(13) 0.0070(14) 0.0141(15)
C7 0.037(2) 0.0141(15) 0.0206(17) 0.0024(13) 0.0095(16) 0.0081(14)
C21 0.0275(19) 0.0217(16) 0.0214(18) 0.0078(13) 0.0153(16) 0.0083(14)
C44 0.097(6) 0.031(3) 0.030(3) 0.000 0.034(4) 0.000

loop_
_atom_type_symbol
_atom_type_description
_atom_type_scat_dispersion_real
_atom_type_scat_dispersion_imag
_atom_type_scat_source
C C 0.0033 0.0016 'International Tables Vol C Tables 4.2.6.8 and 6.1.1.4'
H H 0.0000 0.0000 'International Tables Vol C Tables 4.2.6.8 and 6.1.1.4'
Cl Cl 0.1484 0.1585 'International Tables Vol C Tables 4.2.6.8 and 6.1.1.4'
O O 0.0106 0.0060 'International Tables Vol C Tables 4.2.6.8 and 6.1.1.4'
P P 0.1023 0.0942 'International Tables Vol C Tables 4.2.6.8 and 6.1.1.4'
Pd Pd -0.9988 1.0072 'International Tables Vol C Tables 4.2.6.8 and 6.1.1.4'

loop_
_geom_angle_atom_site_label_1
_geom_angle_atom_site_label_2
_geom_angle_atom_site_label_3
_geom_angle
_geom_angle_site_symmetry_1
_geom_angle_site_symmetry_3
_geom_angle_publ_flag
P2 Pd1 P1 106.32(3) . . ?
C1 Pd1 P1 110.43(8) . . ?
C1 Pd1 P2 143.25(8) . . ?
C2 Pd1 P1 149.39(8) . . ?
C2 Pd1 P2 104.24(8) . . ?
C2 Pd1 C1 39.01(11) . . ?
C5 P1 Pd1 116.42(10) . . ?
C30 P1 Pd1 114.39(9) . . ?
C30 P1 C5 101.25(12) . . ?
C11 P1 Pd1 118.52(9) . . ?
C11 P1 C5 101.92(13) . . ?
C11 P1 C30 101.83(13) . . ?
C40 P2 Pd1 117.54(9) . . ?
C17 P2 Pd1 116.37(9) . . ?
C17 P2 C40 100.11(13) . . ?
C23 P2 Pd1 111.90(9) . . ?
C23 P2 C40 106.41(13) . . ?
C23 P2 C17 102.81(13) . . ?
C29 O4 C41 114.1(2) . . ?
C3 O2 C4 109.4(2) . . ?
C6 C5 P1 119.4(2) . . ?
C6 C5 C10 118.1(3) . . ?
C10 C5 P1 122.5(2) . . ?
C29 C30 P1 117.0(2) . . ?
C31 C30 P1 126.1(2) . . ?
C31 C30 C29 116.9(3) . . ?
C41 C36 C35 117.9(3) . . ?
C41 C36 C37 117.0(3) . . ?
C37 C36 C35 125.0(3) . . ?
O4 C41 C40 115.7(3) . . ?
C36 C41 O4 119.8(2) . . ?
C36 C41 C40 124.5(3) . . ?
C32 C33 C34 120.4(3) . . ?
C11 C12 C13 120.4(3) . . ?
O2 C3 C1 107.9(2) . . ?
O1 C3 O2 119.8(3) . . ?
O1 C3 C1 132.3(3) . . ?
C15 C16 C11 120.4(3) . . ?
C41 C40 P2 118.8(2) . . ?
C41 C40 C39 116.6(3) . . ?
C39 C40 P2 124.3(2) . . ?
C12 C11 P1 120.0(2) . . ?
C12 C11 C16 118.7(3) . . ?
C16 C11 P1 121.2(2) . . ?
C36 C35 C42 107.5(2) . . ?
C34 C35 C36 107.1(2) . . ?
C34 C35 C42 108.0(2) . . ?
C43 C35 C36 112.3(2) . . ?
C43 C35 C34 112.5(2) . . ?
C43 C35 C42 109.1(2) . . ?
C33 C34 C35 125.7(3) . . ?
C29 C34 C33 116.8(3) . . ?
C29 C34 C35 117.4(2) . . ?
C22 C17 P2 119.0(2) . . ?
C22 C17 C18 118.2(3) . . ?
C18 C17 P2 122.7(2) . . ?
C21 C22 C17 121.2(3) . . ?
C24 C23 P2 124.0(2) . . ?
C24 C23 C28 118.9(3) . . ?
C28 C23 P2 117.1(2) . . ?
C7 C6 C5 121.0(3) . . ?
O4 C29 C30 115.3(2) . . ?
O4 C29 C34 120.4(2) . . ?
C34 C29 C30 124.3(3) . . ?
C38 C37 C36 120.4(3) . . ?
C9 C10 C5 120.7(3) . . ?
C32 C31 C30 120.4(3) . . ?
C38 C39 C40 120.4(3) . . ?
C23 C24 C25 120.2(3) . . ?
C3 C1 Pd1 106.55(19) . . ?
C2 C1 Pd1 69.33(16) . . ?
C2 C1 C3 107.3(3) . . ?
C20 C19 C18 120.4(3) . . ?
C33 C32 C31 121.1(3) . . ?
C28 C27 C26 120.2(3) . . ?
C7 C8 C9 119.6(3) . . ?
C27 C28 C23 120.6(3) . . ?
C8 C9 C10 120.3(3) . . ?
O2 C4 C2 107.8(2) . . ?
O3 C4 O2 119.6(3) . . ?
O3 C4 C2 132.6(3) . . ?
C25 C26 C27 119.6(3) . . ?
C14 C15 C16 120.5(3) . . ?
C1 C2 Pd1 71.66(16) . . ?
C1 C2 C4 107.4(3) . . ?
C4 C2 Pd1 104.36(19) . . ?
C14 C13 C12 120.5(3) . . ?
C37 C38 C39 121.0(3) . . ?
C19 C18 C17 120.5(3) . . ?
C15 C14 C13 119.4(3) . . ?
C26 C25 C24 120.5(3) . . ?
C19 C20 C21 119.8(3) . . ?
C8 C7 C6 120.2(3) . . ?
C22 C21 C20 119.8(3) . . ?
Cl1 C44 Cl1 114.6(3) 2_656 . ?

loop_
_geom_bond_atom_site_label_1
_geom_bond_atom_site_label_2
_geom_bond_distance
_geom_bond_site_symmetry_2
_geom_bond_publ_flag
Pd1 P1 2.3492(7) . ?
Pd1 P2 2.3427(7) . ?
Pd1 C1 2.141(3) . ?
Pd1 C2 2.111(3) . ?
P1 C5 1.830(3) . ?
P1 C30 1.829(3) . ?
P1 C11 1.825(3) . ?
P2 C40 1.841(3) . ?
P2 C17 1.831(3) . ?
P2 C23 1.821(3) . ?
Cl1 C44 1.724(3) . ?
O4 C41 1.388(3) . ?
O4 C29 1.387(3) . ?
O2 C3 1.402(4) . ?
O2 C4 1.410(4) . ?
O3 C4 1.190(4) . ?
O1 C3 1.187(3) . ?
C5 C6 1.393(4) . ?
C5 C10 1.397(4) . ?
C30 C29 1.399(4) . ?
C30 C31 1.390(4) . ?
C36 C41 1.387(4) . ?
C36 C35 1.531(4) . ?
C36 C37 1.390(4) . ?
C41 C40 1.390(4) . ?
C33 C34 1.399(4) . ?
C33 C32 1.386(4) . ?
C12 C11 1.381(4) . ?
C12 C13 1.392(4) . ?
C3 C1 1.468(4) . ?
C16 C11 1.401(4) . ?
C16 C15 1.384(4) . ?
C40 C39 1.397(4) . ?
C35 C34 1.529(4) . ?
C35 C43 1.520(4) . ?
C35 C42 1.554(4) . ?
C34 C29 1.388(4) . ?
C17 C22 1.389(4) . ?
C17 C18 1.397(4) . ?
C22 C21 1.377(4) . ?
C23 C24 1.388(4) . ?
C23 C28 1.400(4) . ?
C6 C7 1.388(4) . ?
C37 C38 1.385(4) . ?
C10 C9 1.385(4) . ?
C31 C32 1.388(4) . ?
C39 C38 1.385(4) . ?
C24 C25 1.393(4) . ?
C1 C2 1.420(4) . ?
C19 C18 1.385(4) . ?
C19 C20 1.372(4) . ?
C27 C28 1.377(4) . ?
C27 C26 1.392(4) . ?
C8 C9 1.385(4) . ?
C8 C7 1.378(5) . ?
C4 C2 1.466(4) . ?
C26 C25 1.377(5) . ?
C15 C14 1.377(4) . ?
C13 C14 1.381(4) . ?
C20 C21 1.389(4) . ?
